data_2004487
loop_
_publ_author_name
'Jethmalani, J. M.'
'Camp, A. G.'
'Soman, N. G.'
'Hawley, J. W.'
'Setliff, F. L.'
'Holt, E. M.'

_publ_section_title
;
 <i>N</i>-(4-Bromophenyl)-5,6-dichloronicotinamide and
 6-Chloro-5-fluoro-<i>N</i>-(3-pyridyl)nicotinamide
;
_journal_issue 2
_journal_name_full 'Acta Crystallographica Section C'
_journal_page_first 438
_journal_page_last 441
_journal_paper_doi 10.1107/S0108270195012078
_journal_volume 52
_journal_year 1996
_chemical_formula_moiety 'C12 H7 Br Cl2 N2 O1'
_chemical_formula_sum 'C12 H7 Br Cl2 N2 O'
_chemical_formula_weight 346.01
_chemical_melting_point .495E-305
_chemical_name_common 'C12 H7 Br Cl2 N2 O1'
_chemical_name_systematic
;
N-(4-bromophenyl)-5,6-dichloronicotinamide
;
_space_group_IT_number 29
_symmetry_cell_setting orthorhombic
_symmetry_space_group_name_Hall 'P 2c -2ac'
_symmetry_space_group_name_H-M 'P c a 21'
_cell_angle_alpha 90.00
_cell_angle_beta 90.00
_cell_angle_gamma 90.00
_cell_formula_units_Z 4
_cell_length_a 22.076(3)
_cell_length_b 8.7220(10)
_cell_length_c 6.5520(10)
_cell_measurement_reflns_used 45
_cell_measurement_temperature 293(2)
_cell_measurement_theta_max 12.673
_cell_measurement_theta_min 5.258
_cell_volume 1261.6(3)
_computing_cell_refinement XSCANS
_computing_data_collection 'XSCANS (Siemens, 1991)'
_computing_data_reduction XSCANS
_computing_molecular_graphics 'SHELXTL-Plus (Sheldrick, 1992)'
_computing_publication_material SHELXTL-Plus
_computing_structure_refinement 'SHELXL93 (Sheldrick, 1993)'
_computing_structure_solution 'SHELXS86 (Sheldrick, 1985)'
_diffrn_ambient_temperature 293
_diffrn_measurement_device 'Siemens P4 four-circle'
_diffrn_measurement_method \q/2\q
_diffrn_radiation_monochromator 'highly oriented graphite crystal'
_diffrn_radiation_source 'fine-focus sealed tube'
_diffrn_radiation_type MoK\a
_diffrn_radiation_wavelength 0.71073
_diffrn_reflns_av_R_equivalents 0.0782
_diffrn_reflns_limit_h_max 26
_diffrn_reflns_limit_h_min 0
_diffrn_reflns_limit_k_max 10
_diffrn_reflns_limit_k_min 0
_diffrn_reflns_limit_l_max 7
_diffrn_reflns_limit_l_min -1
_diffrn_reflns_number 1706
_diffrn_reflns_theta_max 25.00
_diffrn_reflns_theta_min 1.84
_diffrn_standards_decay_% 3.2
_diffrn_standards_interval_count 97
_diffrn_standards_number 3
_exptl_absorpt_coefficient_mu 3.668
_exptl_absorpt_correction_T_max 0.50
_exptl_absorpt_correction_T_min 0.31
_exptl_absorpt_correction_type 'semi-empirical from six \y scans (10\% steps) (XEMP; Siemens, 1991)'
_exptl_crystal_colour colorless
_exptl_crystal_density_diffrn 1.822
_exptl_crystal_description needle
_exptl_crystal_F_000 680
_exptl_crystal_size_max 0.15
_exptl_crystal_size_mid 0.15
_exptl_crystal_size_min 0.15
_refine_diff_density_max 0.329
_refine_diff_density_min -0.301
_refine_ls_extinction_coef 0.0009(9)
_refine_ls_extinction_method 'SHELXL93 (Sheldrick, 1993)'
_refine_ls_goodness_of_fit_all 0.731
_refine_ls_goodness_of_fit_obs 0.951
_refine_ls_hydrogen_treatment 'H atoms refined as riding model'
_refine_ls_matrix_type full
_refine_ls_number_parameters 163
_refine_ls_number_reflns 1417
_refine_ls_number_restraints 0
_refine_ls_R_factor_all 0.157
_refine_ls_R_factor_obs 0.049
_refine_ls_shift/esd_max -0.015
_refine_ls_shift/esd_mean 0.003
_refine_ls_structure_factor_coef Fsqd
_refine_ls_weighting_scheme
;
calc w = 1/[\s^2^(F~o~^2^) + (0.0347P)^2^]
where P = (F~o~^2^ + 2F~c~^2^)/3
;
_refine_ls_wR_factor_all 0.176
_refine_ls_wR_factor_obs 0.112
_reflns_number_observed 509
_reflns_number_total 1426
_reflns_observed_criterion >4sigma(I)
_cod_data_source_file cr1196.cif
_cod_data_source_block 1
_cod_original_formula_sum 'C12 H7 Br Cl2 N2 O1'
_cod_database_code 2004487

loop_
_symmetry_equiv_pos_as_xyz
x,y,z
-x,-y,z+1/2
x+1/2,-y,z
-x+1/2,y,z+1/2

loop_
_atom_site_aniso_label
_atom_site_aniso_U_11
_atom_site_aniso_U_22
_atom_site_aniso_U_33
_atom_site_aniso_U_12
_atom_site_aniso_U_13
_atom_site_aniso_U_23
Cl1 0.073(3) 0.111(4) 0.104(5) 0.008(3) -0.026(3) -0.044(4)
Cl2 0.081(3) 0.079(3) 0.075(3) 0.003(3) 0.001(3) -0.018(3)
Br1 0.136(2) 0.0717(11) 0.0716(13) 0.0014(14) 0.000(2) -0.011(2)
N1 0.058(9) 0.055(9) 0.057(10) -0.020(8) 0.015(8) -0.022(8)
C2 0.053(9) 0.058(10) 0.069(14) -0.006(9) -0.010(10) 0.012(10)
C3 0.052(9) 0.072(11) 0.015(9) -0.027(9) -0.006(7) 0.010(8)
C4 0.079(12) 0.055(12) 0.052(12) 0.022(11) 0.020(11) -0.001(10)
C5 0.027(8) 0.062(11) 0.050(10) -0.022(7) -0.002(7) -0.010(9)
C6 0.078(12) 0.045(10) 0.049(11) -0.011(10) -0.015(10) 0.000(11)
C7 0.077(13) 0.074(12) 0.029(9) 0.033(11) -0.011(10) -0.015(11)
O1 0.038(6) 0.128(10) 0.089(10) -0.010(8) 0.005(7) -0.060(10)
N2 0.044(8) 0.071(10) 0.065(10) 0.009(8) -0.006(8) -0.025(9)
C1A 0.040(8) 0.056(10) 0.056(12) 0.010(9) -0.007(9) 0.013(10)
C2A 0.060(10) 0.080(12) 0.057(10) -0.033(10) 0.018(12) -0.042(13)
C3A 0.058(11) 0.094(16) 0.068(14) 0.013(12) -0.004(12) 0.030(13)
C4A 0.083(13) 0.055(11) 0.061(12) 0.006(12) -0.006(12) 0.022(11)
C5A 0.067(12) 0.064(13) 0.103(18) -0.004(11) -0.015(13) -0.022(14)
C6A 0.066(11) 0.089(13) 0.088(14) 0.021(11) -0.008(14) -0.030(17)

loop_
_atom_site_label
_atom_site_fract_x
_atom_site_fract_y
_atom_site_fract_z
_atom_site_U_iso_or_equiv
_atom_site_thermal_displace_type
_atom_site_calc_flag
_atom_site_calc_attached_atom
Cl1 .1976(2) 1.1827(7) .8871 .096(2) Uani d .
Cl2 .0582(2) 1.2477(6) .9362(13) .0780(10) Uani d .
Br1 .13510(10) .4361(2) -0.6591(11) .0930(10) Uani d .
N1 .0441(6) 1.1040(10) .599(2) .057(4) Uani d .
C2 .0632(7) 1.024(2) .436(3) .060(5) Uani d .
H2A .0335(7) .997(2) .335(3) .080 Uiso d C2
C3 .1220(6) .972(2) .411(2) .046(5) Uani d .
C4 .1637(9) 1.021(2) .556(3) .062(5) Uani d .
H4A .2047(9) .985(2) .550(3) .080 Uiso d C4
C5 .1467(6) 1.109(2) .714(3) .046(4) Uani d .
C6 .0841(8) 1.148(2) .733(3) .057(5) Uani d .
C7 .1459(9) .876(2) .230(3) .060(5) Uani d .
O1 .2002(4) .8530(10) .219(2) .085(4) Uani d .
N2 .1044(5) .829(2) .102(2) .060(4) Uani d .
H2B .0662(5) .862(2) .121(2) .080 Uiso d N2
C1A .1121(6) .735(2) -.076(3) .050(4) Uani d .
C2A .1703(7) .705(2) -0.148(3) .066(5) Uani d .
H2AA .2059(7) .740(2) -.078(3) .080 Uiso d C2A
C3A .1755(8) .612(2) -0.318(3) .073(6) Uani d .
H3AA .2146(8) .591(2) -0.375(3) .080 Uiso d C3A
C4A .1282(9) .557(2) -0.423(3) .066(5) Uani d .
C5A .0691(9) .590(2) -0.343(3) .078(6) Uani d .
H5AA .0338(9) .548(2) -0.407(3) .080 Uiso d C5A
C6A .0637(8) .678(2) -0.169(4) .081(6) Uani d .
H6AA .0235(8) .707(2) -0.129(4) .080 Uiso d C6A

loop_
_atom_type_symbol
_atom_type_description
_atom_type_scat_dispersion_real
_atom_type_scat_dispersion_imag
_atom_type_scat_source
C C 0.0033 0.0016 'International Tables Vol C Tables 4.2.6.8 and 6.1.1.4'
H H 0.0000 0.0000 'International Tables Vol C Tables 4.2.6.8 and 6.1.1.4'
N N 0.0061 0.0033 'International Tables Vol C Tables 4.2.6.8 and 6.1.1.4'
O O 0.0106 0.0060 'International Tables Vol C Tables 4.2.6.8 and 6.1.1.4'
Cl Cl 0.1484 0.1585 'International Tables Vol C Tables 4.2.6.8 and 6.1.1.4'
Br Br -0.2901 2.4595 'International Tables Vol C Tables 4.2.6.8 and 6.1.1.4'

loop_
_geom_angle_atom_site_label_1
_geom_angle_atom_site_label_2
_geom_angle_atom_site_label_3
_geom_angle
_geom_angle_publ_flag
C6 N1 C2 118.4(14) yes
N1 C2 C3 124.0(16) yes
C2 C3 C4 116.1(15) yes
C2 C3 C7 126.1(14) yes
C4 C3 C7 117.7(14) yes
C5 C4 C3 121.1(15) yes
C4 C5 C6 118.6(15) yes
C4 C5 Cl1 122.7(13) yes
C6 C5 Cl1 118.6(13) yes
N1 C6 C5 121.5(16) yes
N1 C6 Cl2 117.0(13) yes
C5 C6 Cl2 121.4(13) yes
O1 C7 N2 126.8(17) yes
O1 C7 C3 118.2(16) yes
N2 C7 C3 115.0(15) yes
C7 N2 C1A 128.1(13) yes
C6A C1A C2A 121.0(17) yes
C6A C1A N2 119.6(15) yes
C2A C1A N2 119.4(15) yes
C3A C2A C1A 117.3(16) yes
C4A C3A C2A 124.2(17) yes
C3A C4A C5A 116.5(18) yes
C3A C4A Br1 124.3(16) yes
C5A C4A Br1 119.1(15) yes
C6A C5A C4A 119.4(17) yes
C1A C6A C5A 121.4(18) yes

loop_
_geom_bond_atom_site_label_1
_geom_bond_atom_site_label_2
_geom_bond_distance
_geom_bond_publ_flag
Cl1 C5 1.725(15) yes
Cl2 C6 1.69(2) yes
Br1 C4A 1.88(2) yes
N1 C6 1.31(2) yes
N1 C2 1.34(2) yes
C2 C3 1.38(2) yes
C3 C4 1.39(2) yes
C3 C7 1.55(2) yes
C4 C5 1.34(2) yes
C5 C6 1.43(2) yes
C7 O1 1.22(2) yes
C7 N2 1.31(2) yes
N2 C1A 1.43(2) yes
C1A C6A 1.33(2) yes
C1A C2A 1.39(2) yes
C2A C3A 1.38(2) yes
C3A C4A 1.34(2) yes
C4A C5A 1.43(2) yes
C5A C6A 1.38(2) yes
